data_1512687
loop_
_publ_author_name
'Guo-Ping Yang'
'Rui-Ting Liu'
'Chen Ren'
'Lei Hou'
'Yao-Yu Wang'
'Qi-Zhen Shi'

_publ_section_title
;
 Silver(I)/cobalt(II) complexes with mixed V-shaped polycarboxylate and
 rod-like N-donor ligands: Syntheses, structures and properties
;
_journal_name_full
;
Inorganica Chimica Acta
;
_journal_page_first 58
_journal_page_last 64
_journal_volume 393
_journal_year 2012
_chemical_formula_moiety 'C40 H29 Ag N4 O10 S'
_chemical_formula_sum 'C40 H29 Ag N4 O10 S'
_chemical_formula_weight 865.60
_space_group_IT_number 15
_symmetry_cell_setting monoclinic
_symmetry_space_group_name_Hall '-C 2yc'
_symmetry_space_group_name_H-M 'C 1 2/c 1'
_atom_sites_solution_hydrogens geom
_atom_sites_solution_primary direct
_atom_sites_solution_secondary difmap
_cell_angle_alpha 90.00
_cell_angle_beta 108.496(3)
_cell_angle_gamma 90.00
_cell_formula_units_Z 4
_cell_length_a 12.792(3)
_cell_length_b 15.362(3)
_cell_length_c 19.214(4)
_cell_measurement_reflns_used 2456
_cell_measurement_temperature 296(2)
_cell_measurement_theta_max 27.489
_cell_measurement_theta_min 2.699
_cell_volume 3580.7(13)
_computing_structure_refinement 'SHELXL-97 (Sheldrick, 1997)'
_computing_structure_solution 'SHELXS-97 (Sheldrick, 1990)'
_diffrn_ambient_temperature 296(2)
_diffrn_measured_fraction_theta_full 0.997
_diffrn_measured_fraction_theta_max 0.997
_diffrn_radiation_monochromator graphite
_diffrn_radiation_source 'fine-focus sealed tube'
_diffrn_radiation_type MoK\a
_diffrn_radiation_wavelength 0.71073
_diffrn_reflns_av_R_equivalents 0.0328
_diffrn_reflns_av_sigmaI/netI 0.0384
_diffrn_reflns_limit_h_max 10
_diffrn_reflns_limit_h_min -15
_diffrn_reflns_limit_k_max 17
_diffrn_reflns_limit_k_min -18
_diffrn_reflns_limit_l_max 22
_diffrn_reflns_limit_l_min -22
_diffrn_reflns_number 8830
_diffrn_reflns_theta_full 25.10
_diffrn_reflns_theta_max 25.10
_diffrn_reflns_theta_min 2.14
_exptl_absorpt_coefficient_mu 0.690
_exptl_absorpt_correction_T_max 0.9218
_exptl_absorpt_correction_T_min 0.8744
_exptl_absorpt_correction_type multi-scan
_exptl_absorpt_process_details sadabs
_exptl_crystal_colour colorless
_exptl_crystal_density_diffrn 1.606
_exptl_crystal_density_method 'not measured'
_exptl_crystal_description block
_exptl_crystal_F_000 1760
_exptl_crystal_size_max 0.20
_exptl_crystal_size_mid 0.16
_exptl_crystal_size_min 0.12
_refine_diff_density_max 0.326
_refine_diff_density_min -0.490
_refine_diff_density_rms 0.058
_refine_ls_extinction_coef 0.00048(15)
_refine_ls_extinction_expression Fc^*^=kFc[1+0.001xFc^2^\l^3^/sin(2\q)]^-1/4^
_refine_ls_extinction_method SHELXL
_refine_ls_goodness_of_fit_ref 1.049
_refine_ls_hydrogen_treatment constr
_refine_ls_matrix_type full
_refine_ls_number_parameters 255
_refine_ls_number_reflns 3180
_refine_ls_number_restraints 0
_refine_ls_restrained_S_all 1.049
_refine_ls_R_factor_all 0.0485
_refine_ls_R_factor_gt 0.0345
_refine_ls_shift/su_max 0.000
_refine_ls_shift/su_mean 0.000
_refine_ls_structure_factor_coef Fsqd
_refine_ls_weighting_details 'calc w=1/[\s^2^(Fo^2^)+(0.0414P)^2^+3.0108P] where P=(Fo^2^+2Fc^2^)/3'
_refine_ls_weighting_scheme calc
_refine_ls_wR_factor_gt 0.0842
_refine_ls_wR_factor_ref 0.0940
_reflns_number_gt 2422
_reflns_number_total 3180
_reflns_threshold_expression >2sigma(I)
_cod_data_source_file ICA-2013-394-58-64-1.cif
_cod_data_source_block 1
_cod_original_sg_symbol_H-M C2/c
_cod_database_code 1512687

loop_
_symmetry_equiv_pos_as_xyz
'x, y, z'
'-x, y, -z+1/2'
'x+1/2, y+1/2, z'
'-x+1/2, y+1/2, -z+1/2'
'-x, -y, -z'
'x, -y, z-1/2'
'-x+1/2, -y+1/2, -z'
'x+1/2, -y+1/2, z-1/2'

loop_
_atom_site_label
_atom_site_type_symbol
_atom_site_fract_x
_atom_site_fract_y
_atom_site_fract_z
_atom_site_U_iso_or_equiv
_atom_site_adp_type
_atom_site_occupancy
_atom_site_symmetry_multiplicity
_atom_site_calc_flag
_atom_site_refinement_flags
S1 S 0.0000 0.09643(6) 0.2500 0.0307(2) Uani 1 2 d S
Ag1 Ag -0.5000 0.34325(2) 0.2500 0.0672(2) Uani 1 2 d S
O1 O 0.41202(15) 0.12663(13) 0.26313(11) 0.0406(5) Uani 1 1 d .
H1A H 0.5000 0.1111 0.2500 0.049 Uiso 1 2 d SR
O2 O 0.49917(17) 0.21061(16) 0.35733(13) 0.0648(7) Uani 1 1 d .
O3 O 0.44376(17) 0.27415(14) 0.49358(11) 0.0511(6) Uani 1 1 d .
O4 O 0.41707(17) 0.37277(13) 0.40476(11) 0.0465(5) Uani 1 1 d .
H4A H 0.4727 0.3968 0.4353 0.056 Uiso 1 1 d R
O5 O -0.03434(16) 0.04866(13) 0.30345(11) 0.0462(5) Uani 1 1 d .
N1 N -0.3252(2) 0.35418(16) 0.30344(16) 0.0481(7) Uani 1 1 d .
N2 N 0.3971(2) 0.55968(15) 0.51603(13) 0.0427(6) Uani 1 1 d .
C1 C -0.2743(3) 0.3219(2) 0.3699(2) 0.0535(8) Uani 1 1 d .
H1 H -0.3134 0.2849 0.3909 0.064 Uiso 1 1 calc R
C2 C -0.1662(2) 0.3408(2) 0.40906(19) 0.0478(8) Uani 1 1 d .
H2 H -0.1338 0.3164 0.4552 0.057 Uiso 1 1 calc R
C3 C -0.1061(2) 0.39614(18) 0.37956(16) 0.0405(7) Uani 1 1 d .
C4 C -0.1583(3) 0.4272(2) 0.30879(17) 0.0508(8) Uani 1 1 d .
H4 H -0.1205 0.4627 0.2857 0.061 Uiso 1 1 calc R
C5 C -0.2660(3) 0.4048(2) 0.27370(19) 0.0533(8) Uani 1 1 d .
H5 H -0.2995 0.4261 0.2266 0.064 Uiso 1 1 calc R
C6 C 0.0073(2) 0.42086(18) 0.42218(16) 0.0418(7) Uani 1 1 d .
H6 H 0.0387 0.3934 0.4671 0.050 Uiso 1 1 calc R
C7 C 0.0684(2) 0.47886(18) 0.40187(17) 0.0442(7) Uani 1 1 d .
H7 H 0.0360 0.5060 0.3569 0.053 Uiso 1 1 calc R
C8 C 0.1815(2) 0.50498(18) 0.44246(15) 0.0391(7) Uani 1 1 d .
C9 C 0.2427(3) 0.46969(19) 0.50942(16) 0.0452(8) Uani 1 1 d .
H9 H 0.2122 0.4268 0.5312 0.054 Uiso 1 1 calc R
C10 C 0.3478(3) 0.4980(2) 0.54335(17) 0.0476(8) Uani 1 1 d .
H10 H 0.3873 0.4729 0.5880 0.057 Uiso 1 1 calc R
C11 C 0.3399(3) 0.5933(2) 0.45123(17) 0.0517(8) Uani 1 1 d .
H11 H 0.3733 0.6353 0.4305 0.062 Uiso 1 1 calc R
C12 C 0.2334(3) 0.5686(2) 0.41359(17) 0.0509(8) Uani 1 1 d .
H12 H 0.1962 0.5944 0.3688 0.061 Uiso 1 1 calc R
C13 C 0.1122(2) 0.16357(16) 0.29772(14) 0.0277(6) Uani 1 1 d .
C14 C 0.2120(2) 0.15187(16) 0.28509(14) 0.0290(6) Uani 1 1 d .
H14 H 0.2160 0.1151 0.2476 0.035 Uiso 1 1 calc R
C15 C 0.3063(2) 0.19467(17) 0.32811(14) 0.0289(6) Uani 1 1 d .
C16 C 0.2982(2) 0.25210(16) 0.38259(14) 0.0294(6) Uani 1 1 d .
C17 C 0.1966(2) 0.26335(18) 0.39411(16) 0.0375(7) Uani 1 1 d .
H17 H 0.1914 0.3013 0.4306 0.045 Uiso 1 1 calc R
C18 C 0.1040(2) 0.21950(18) 0.35265(15) 0.0356(6) Uani 1 1 d .
H18 H 0.0370 0.2271 0.3612 0.043 Uiso 1 1 calc R
C19 C 0.4153(2) 0.17771(18) 0.31678(16) 0.0350(6) Uani 1 1 d .
C20 C 0.3964(2) 0.30088(17) 0.43244(15) 0.0336(6) Uani 1 1 d .

loop_
_atom_site_aniso_label
_atom_site_aniso_U_11
_atom_site_aniso_U_22
_atom_site_aniso_U_33
_atom_site_aniso_U_23
_atom_site_aniso_U_13
_atom_site_aniso_U_12
S1 0.0159(4) 0.0315(5) 0.0373(5) 0.000 -0.0022(4) 0.000
Ag1 0.0210(2) 0.0477(2) 0.1115(4) 0.000 -0.00940(19) 0.000
O1 0.0256(11) 0.0564(12) 0.0442(11) -0.0108(10) 0.0173(9) -0.0056(9)
O2 0.0210(12) 0.0895(18) 0.0823(17) -0.0415(14) 0.0138(12) -0.0150(11)
O3 0.0403(13) 0.0620(14) 0.0402(12) 0.0075(10) -0.0023(10) -0.0135(10)
O4 0.0356(12) 0.0411(12) 0.0480(12) 0.0047(9) -0.0076(10) -0.0154(9)
O5 0.0264(11) 0.0515(12) 0.0500(12) 0.0214(10) -0.0030(9) -0.0087(9)
N1 0.0233(13) 0.0430(14) 0.0675(18) -0.0041(13) -0.0006(13) 0.0011(11)
N2 0.0281(13) 0.0414(14) 0.0476(14) 0.0000(11) -0.0034(11) -0.0080(11)
C1 0.0312(17) 0.055(2) 0.071(2) 0.0017(17) 0.0105(17) -0.0072(15)
C2 0.0278(16) 0.0505(19) 0.058(2) 0.0035(15) 0.0037(15) -0.0042(13)
C3 0.0256(15) 0.0359(15) 0.0525(18) -0.0071(13) 0.0018(13) 0.0033(12)
C4 0.0326(17) 0.0493(18) 0.059(2) 0.0065(15) -0.0013(15) -0.0090(14)
C5 0.0358(18) 0.0497(19) 0.059(2) 0.0036(16) -0.0066(15) 0.0000(15)
C6 0.0262(15) 0.0390(16) 0.0505(17) -0.0006(13) -0.0018(13) -0.0010(13)
C7 0.0327(17) 0.0420(17) 0.0455(17) 0.0036(13) -0.0052(14) -0.0045(13)
C8 0.0303(16) 0.0382(15) 0.0413(16) 0.0015(13) 0.0010(13) -0.0045(13)
C9 0.0374(18) 0.0431(17) 0.0451(17) 0.0082(13) -0.0011(14) -0.0102(13)
C10 0.0374(18) 0.0477(17) 0.0435(17) 0.0080(14) -0.0073(14) -0.0062(14)
C11 0.0382(18) 0.0536(19) 0.0544(19) 0.0091(16) 0.0023(16) -0.0119(15)
C12 0.0357(18) 0.059(2) 0.0454(17) 0.0137(15) -0.0048(14) -0.0094(15)
C13 0.0172(13) 0.0311(14) 0.0303(14) -0.0003(11) 0.0013(11) -0.0020(10)
C14 0.0219(14) 0.0334(14) 0.0310(14) -0.0027(11) 0.0075(11) -0.0016(11)
C15 0.0212(13) 0.0318(14) 0.0336(14) 0.0026(11) 0.0083(11) -0.0015(11)
C16 0.0199(13) 0.0320(13) 0.0321(14) 0.0010(11) 0.0022(11) -0.0039(11)
C17 0.0263(15) 0.0397(15) 0.0437(16) -0.0133(13) 0.0073(13) -0.0034(12)
C18 0.0160(13) 0.0453(16) 0.0458(16) -0.0071(13) 0.0101(12) 0.0006(11)
C19 0.0214(14) 0.0406(16) 0.0430(16) -0.0005(13) 0.0102(13) -0.0046(12)
C20 0.0233(14) 0.0351(15) 0.0395(16) -0.0039(12) 0.0058(13) -0.0032(11)

loop_
_atom_type_symbol
_atom_type_description
_atom_type_scat_dispersion_real
_atom_type_scat_dispersion_imag
_atom_type_scat_source
C C 0.0033 0.0016 'International Tables Vol C Tables 4.2.6.8 and 6.1.1.4'
H H 0.0000 0.0000 'International Tables Vol C Tables 4.2.6.8 and 6.1.1.4'
Ag Ag -0.8971 1.1015 'International Tables Vol C Tables 4.2.6.8 and 6.1.1.4'
N N 0.0061 0.0033 'International Tables Vol C Tables 4.2.6.8 and 6.1.1.4'
O O 0.0106 0.0060 'International Tables Vol C Tables 4.2.6.8 and 6.1.1.4'
S S 0.1246 0.1234 'International Tables Vol C Tables 4.2.6.8 and 6.1.1.4'

loop_
_geom_angle_atom_site_label_1
_geom_angle_atom_site_label_2
_geom_angle_atom_site_label_3
_geom_angle
_geom_angle_site_symmetry_1
_geom_angle_site_symmetry_3
O5 S1 O5 118.70(19) 2 .
O5 S1 C13 106.61(11) 2 .
O5 S1 C13 107.97(11) . .
O5 S1 C13 107.97(11) 2 2
O5 S1 C13 106.61(11) . 2
C13 S1 C13 108.67(16) . 2
N1 Ag1 N1 171.05(13) 2_455 .
C19 O1 H1A 118.4 . .
C20 O4 H4A 108.9 . .
C1 N1 C5 117.1(3) . .
C1 N1 Ag1 123.2(2) . .
C5 N1 Ag1 119.1(2) . .
C11 N2 C10 117.1(3) . .
N1 C1 C2 123.1(3) . .
N1 C1 H1 118.5 . .
C2 C1 H1 118.5 . .
C1 C2 C3 119.8(3) . .
C1 C2 H2 120.1 . .
C3 C2 H2 120.1 . .
C2 C3 C4 117.0(3) . .
C2 C3 C6 120.6(3) . .
C4 C3 C6 122.5(3) . .
C5 C4 C3 119.3(3) . .
C5 C4 H4 120.3 . .
C3 C4 H4 120.3 . .
N1 C5 C4 123.6(3) . .
N1 C5 H5 118.2 . .
C4 C5 H5 118.2 . .
C7 C6 C3 125.5(3) . .
C7 C6 H6 117.3 . .
C3 C6 H6 117.3 . .
C6 C7 C8 127.1(3) . .
C6 C7 H7 116.4 . .
C8 C7 H7 116.4 . .
C9 C8 C12 116.4(3) . .
C9 C8 C7 123.9(3) . .
C12 C8 C7 119.7(3) . .
C10 C9 C8 119.9(3) . .
C10 C9 H9 120.1 . .
C8 C9 H9 120.1 . .
N2 C10 C9 123.7(3) . .
N2 C10 H10 118.2 . .
C9 C10 H10 118.2 . .
N2 C11 C12 122.8(3) . .
N2 C11 H11 118.6 . .
C12 C11 H11 118.6 . .
C11 C12 C8 120.1(3) . .
C11 C12 H12 119.9 . .
C8 C12 H12 119.9 . .
C14 C13 C18 120.6(2) . .
C14 C13 S1 118.35(19) . .
C18 C13 S1 120.64(19) . .
C13 C14 C15 120.5(2) . .
C13 C14 H14 119.7 . .
C15 C14 H14 119.7 . .
C14 C15 C16 119.1(2) . .
C14 C15 C19 120.1(2) . .
C16 C15 C19 120.8(2) . .
C17 C16 C15 119.4(2) . .
C17 C16 C20 117.7(2) . .
C15 C16 C20 122.8(2) . .
C18 C17 C16 121.4(2) . .
C18 C17 H17 119.3 . .
C16 C17 H17 119.3 . .
C17 C18 C13 119.0(2) . .
C17 C18 H18 120.5 . .
C13 C18 H18 120.5 . .
O2 C19 O1 124.4(3) . .
O2 C19 C15 120.4(3) . .
O1 C19 C15 115.3(2) . .
O3 C20 O4 125.9(2) . .
O3 C20 C16 120.4(2) . .
O4 C20 C16 113.6(2) . .

loop_
_geom_bond_atom_site_label_1
_geom_bond_atom_site_label_2
_geom_bond_distance
_geom_bond_site_symmetry_2
S1 O5 1.4395(19) 2
S1 O5 1.4395(19) .
S1 C13 1.769(2) .
S1 C13 1.769(2) 2
Ag1 N1 2.150(2) 2_455
Ag1 N1 2.150(2) .
O1 C19 1.285(3) .
O1 H1A 1.2516 .
O2 C19 1.218(3) .
O3 C20 1.210(3) .
O4 C20 1.289(3) .
O4 H4A 0.8500 .
N1 C1 1.332(4) .
N1 C5 1.335(4) .
N2 C11 1.332(4) .
N2 C10 1.334(4) .
C1 C2 1.379(4) .
C1 H1 0.9300 .
C2 C3 1.382(4) .
C2 H2 0.9300 .
C3 C4 1.395(4) .
C3 C6 1.472(4) .
C4 C5 1.371(4) .
C4 H4 0.9300 .
C5 H5 0.9300 .
C6 C7 1.323(4) .
C6 H6 0.9300 .
C7 C8 1.465(4) .
C7 H7 0.9300 .
C8 C9 1.387(4) .
C8 C12 1.392(4) .
C9 C10 1.367(4) .
C9 H9 0.9300 .
C10 H10 0.9300 .
C11 C12 1.377(4) .
C11 H11 0.9300 .
C12 H12 0.9300 .
C13 C14 1.384(4) .
C13 C18 1.390(4) .
C14 C15 1.393(4) .
C14 H14 0.9300 .
C15 C16 1.398(4) .
C15 C19 1.501(4) .
C16 C17 1.396(4) .
C16 C20 1.514(3) .
C17 C18 1.375(4) .
C17 H17 0.9300 .
C18 H18 0.9300 .

loop_
_geom_hbond_atom_site_label_D
_geom_hbond_atom_site_label_H
_geom_hbond_atom_site_label_A
_geom_hbond_distance_DH
_geom_hbond_distance_HA
_geom_hbond_distance_DA
_geom_hbond_angle_DHA
_geom_hbond_site_symmetry_A
O1 H1A O1 1.25 1.25 2.458(4) 158.0 2_655
O4 H4A N2 0.85 1.76 2.598(3) 167.0 5_666

loop_
_geom_torsion_atom_site_label_1
_geom_torsion_atom_site_label_2
_geom_torsion_atom_site_label_3
_geom_torsion_atom_site_label_4
_geom_torsion
_geom_torsion_site_symmetry_1
N1 Ag1 N1 C1 119.8(3) 2_455
N1 Ag1 N1 C5 -51.3(2) 2_455
C5 N1 C1 C2 2.1(5) .
Ag1 N1 C1 C2 -169.1(2) .
N1 C1 C2 C3 0.5(5) .
C1 C2 C3 C4 -2.9(5) .
C1 C2 C3 C6 176.6(3) .
C2 C3 C4 C5 2.7(5) .
C6 C3 C4 C5 -176.8(3) .
C1 N1 C5 C4 -2.3(5) .
Ag1 N1 C5 C4 169.3(3) .
C3 C4 C5 N1 -0.1(5) .
C2 C3 C6 C7 -173.8(3) .
C4 C3 C6 C7 5.6(5) .
C3 C6 C7 C8 -179.7(3) .
C6 C7 C8 C9 1.5(5) .
C6 C7 C8 C12 -178.8(3) .
C12 C8 C9 C10 0.2(5) .
C7 C8 C9 C10 179.9(3) .
C11 N2 C10 C9 -1.5(5) .
C8 C9 C10 N2 0.5(5) .
C10 N2 C11 C12 1.7(5) .
N2 C11 C12 C8 -0.9(5) .
C9 C8 C12 C11 -0.1(5) .
C7 C8 C12 C11 -179.8(3) .
O5 S1 C13 C14 -8.5(2) 2
O5 S1 C13 C14 120.1(2) .
C13 S1 C13 C14 -124.7(2) 2
O5 S1 C13 C18 178.8(2) 2
O5 S1 C13 C18 -52.6(2) .
C13 S1 C13 C18 62.7(2) 2
C18 C13 C14 C15 1.2(4) .
S1 C13 C14 C15 -171.43(19) .
C13 C14 C15 C16 -2.3(4) .
C13 C14 C15 C19 176.6(2) .
C14 C15 C16 C17 1.9(4) .
C19 C15 C16 C17 -177.0(2) .
C14 C15 C16 C20 179.4(2) .
C19 C15 C16 C20 0.6(4) .
C15 C16 C17 C18 -0.4(4) .
C20 C16 C17 C18 -178.1(3) .
C16 C17 C18 C13 -0.7(4) .
C14 C13 C18 C17 0.3(4) .
S1 C13 C18 C17 172.7(2) .
C14 C15 C19 O2 -175.2(3) .
C16 C15 C19 O2 3.6(4) .
C14 C15 C19 O1 4.0(4) .
C16 C15 C19 O1 -177.2(2) .
C17 C16 C20 O3 79.3(3) .
C15 C16 C20 O3 -98.3(3) .
C17 C16 C20 O4 -96.8(3) .
C15 C16 C20 O4 85.6(3) .
